data_9004921
loop_
_publ_author_name
'Liferovich, R. P.'
'Mitchell, R. H.'

_publ_section_title
;
 Composition and paragenesis of Na-, Nb-, and Zr-bearing titanite
 from Khibina, Russia, and crystal-structure data for synthetic analogues
;
_journal_name_full 'The Canadian Mineralogist'
_journal_page_first 795
_journal_page_last 812
_journal_paper_doi 10.2113/gscanmin.43.2.795
_journal_volume 43
_journal_year 2005
_chemical_compound_source 'Khibina, Russia'
_chemical_formula_sum 'Ca0.85 Na0.14 Nb0.15 O5 Si Ti0.7 Zr0.15'
_chemical_name_mineral Titanite
_space_group_IT_number 15
_symmetry_space_group_name_Hall '-A 2ya'
_symmetry_space_group_name_H-M 'A 1 2/a 1'
_cell_angle_alpha 90
_cell_angle_beta 113.847
_cell_angle_gamma 90
_cell_length_a 7.1276
_cell_length_b 8.7541
_cell_length_c 6.6031
_cell_formula_units_Z 4
_cell_volume 376.832
_database_code_amcsd 0006019
_exptl_crystal_density_diffrn 3.640
_cod_original_formula_sum 'Ca.85 Na.14 (Ti.7 Nb.15 Zr.15) Si O5'
_cod_database_code 9004921

loop_
_space_group_symop_operation_xyz
x,y,z
x,1/2+y,1/2+z
1/2+x,-y,z
1/2+x,1/2-y,1/2+z
1/2-x,y,-z
1/2-x,1/2+y,1/2-z
-x,-y,-z
-x,1/2-y,1/2-z

loop_
_atom_site_label
_atom_site_fract_x
_atom_site_fract_y
_atom_site_fract_z
_atom_site_occupancy
_atom_site_U_iso_or_equiv
CaX 0.25000 0.16890 0.00000 0.85000 0.01874
NaX 0.25000 0.16890 0.00000 0.14000 0.01874
TiY 0.50000 0.00000 0.50000 0.70000 0.01191
NbY 0.50000 0.00000 0.50000 0.15000 0.01191
ZrY 0.50000 0.00000 0.50000 0.15000 0.01191
Si 0.75000 0.18200 0.00000 1.00000 0.00608
O1 0.75000 0.06690 0.50000 1.00000 0.00912
O2 0.91080 0.07030 0.18020 1.00000 0.00912
O3 0.38100 0.21500 0.39870 1.00000 0.00912

loop_
_cod_related_entry_id
_cod_related_entry_database
_cod_related_entry_code
1 AMCSD 0006019
